data_1525432
loop_
_publ_author_name
'Venturini, G.'
'Malaman, B.'
'Roques, B.'
'Steinmetz, J.'

_publ_section_title
;
 Etude d'un nouveau germaniure ternaire: Pd12 Mn4 Ge8, de structure
 apparentee aux types Fe2 P, Co2 P et Fe2 As
;
_journal_name_full 'Materials Research Bulletin'
_journal_page_first 715
_journal_page_last 722
_journal_volume 16
_journal_year 1981
_chemical_formula_sum 'Ge8 Mn5.33 Pd10.66'
_chemical_name_systematic 'Pd10.66 Mn5.33 Ge8'
_space_group_IT_number 62
_symmetry_space_group_name_Hall '-P 2ac 2n'
_symmetry_space_group_name_H-M 'P n m a'
_cell_angle_alpha 90
_cell_angle_beta 90
_cell_angle_gamma 90
_cell_formula_units_Z 1
_cell_length_a 6.91
_cell_length_b 3.146
_cell_length_c 16.504
_cell_volume 358.778
_citation_journal_id_ASTM MRBUAC
_cod_data_source_file Venturini_MRBUAC_1981_523.cif
_cod_data_source_block Ge8Mn5.33Pd10.66
_cod_original_cell_volume 358.7781
_cod_database_code 1525432

loop_
_symmetry_equiv_pos_as_xyz
x,y,z
-x+1/2,-y,z+1/2
x+1/2,-y+1/2,-z+1/2
-x,y+1/2,-z
-x,-y,-z
x-1/2,y,-z-1/2
-x-1/2,y-1/2,z-1/2
x,-y-1/2,z

loop_
_atom_site_label
_atom_site_type_symbol
_atom_site_fract_x
_atom_site_fract_y
_atom_site_fract_z
_atom_site_occupancy
_atom_site_U_iso_or_equiv
Mn2 Mn 0.0128 0.75 0.2902 1 0.0
Pd3 Pd 0.104 0.75 0.064 0.67 0.0
Mn1 Mn 0.104 0.75 0.064 0.33 0.0
Pd1 Pd 0.4624 0.25 0.0741 1 0.0
Pd2 Pd 0.331 0.25 0.3299 1 0.0
Ge1 Ge 0.2452 0.75 0.4486 1 0.0
Ge2 Ge 0.1998 0.25 0.183 1 0.0
